data_7046634
loop_
_publ_author_name
'Yap, Chew Pheng'
'Chong, Yuan Yi'
'Chwee, Tsz Sian'
'Fan, Wai Yip'

_publ_section_title
;
 Electrocatalytic proton reduction by an air-stable nickel(ii)-thiolato
 PNN pincer complex.
;
_journal_issue 25
_journal_name_full 'Dalton transactions (Cambridge, England : 2003)'
_journal_page_first 8483
_journal_page_last 8488
_journal_paper_doi 10.1039/c8dt00911b
_journal_volume 47
_journal_year 2018
_chemical_formula_sum 'C33 H51 N2 Ni O4 P S2'
_chemical_formula_weight 693.55
_space_group_crystal_system triclinic
_space_group_IT_number 2
_space_group_name_Hall '-P 1'
_space_group_name_H-M_alt 'P -1'
_symmetry_space_group_name_Hall '-P 1'
_symmetry_space_group_name_H-M 'P -1'
_atom_sites_solution_hydrogens mixed
_audit_creation_method SHELXL-2014/6
_audit_update_record
;
2018-03-09 deposited with the CCDC.
2018-06-11 downloaded from the CCDC.
;
_cell_angle_alpha 77.195(2)
_cell_angle_beta 86.842(2)
_cell_angle_gamma 70.793(2)
_cell_formula_units_Z 4
_cell_length_a 10.4946(6)
_cell_length_b 14.6252(9)
_cell_length_c 24.2697(14)
_cell_measurement_reflns_used 9980
_cell_measurement_temperature 100(2)
_cell_measurement_theta_max 26.21
_cell_measurement_theta_min 2.39
_cell_volume 3429.6(4)
_computing_cell_refinement 'Bruker SAINT'
_computing_data_collection 'Bruker APEX2'
_computing_data_reduction 'Bruker SAINT'
_computing_molecular_graphics 'Bruker SHELXTL'
_computing_publication_material 'Bruker SHELXTL'
_computing_structure_refinement 'SHELXL-2014/6 (Sheldrick, 2014)'
_computing_structure_solution 'SHELXS-97 (Sheldrick 2008)'
_diffrn_ambient_temperature 100(2)
_diffrn_measured_fraction_theta_full 0.999
_diffrn_measured_fraction_theta_max 0.995
_diffrn_measurement_device_type 'Bruker D8 Venture'
_diffrn_measurement_method '\f and \w scans'
_diffrn_radiation_type MoK\a
_diffrn_radiation_wavelength 0.71073
_diffrn_reflns_av_R_equivalents 0.0735
_diffrn_reflns_av_unetI/netI 0.0793
_diffrn_reflns_Laue_measured_fraction_full 0.999
_diffrn_reflns_Laue_measured_fraction_max 0.995
_diffrn_reflns_limit_h_max 13
_diffrn_reflns_limit_h_min -13
_diffrn_reflns_limit_k_max 18
_diffrn_reflns_limit_k_min -17
_diffrn_reflns_limit_l_max 31
_diffrn_reflns_limit_l_min -31
_diffrn_reflns_number 60257
_diffrn_reflns_point_group_measured_fraction_full 0.999
_diffrn_reflns_point_group_measured_fraction_max 0.995
_diffrn_reflns_theta_full 25.242
_diffrn_reflns_theta_max 27.499
_diffrn_reflns_theta_min 2.055
_exptl_absorpt_coefficient_mu 0.773
_exptl_absorpt_correction_T_max 0.7457
_exptl_absorpt_correction_T_min 0.6936
_exptl_absorpt_correction_type multi-scan
_exptl_absorpt_process_details 'Sadabs, (Sheldrick 2012)'
_exptl_crystal_colour Dark_Green
_exptl_crystal_density_diffrn 1.343
_exptl_crystal_density_meas ?
_exptl_crystal_density_method 'Not Measured'
_exptl_crystal_description Block
_exptl_crystal_F_000 1480
_exptl_crystal_size_max 0.40
_exptl_crystal_size_mid 0.10
_exptl_crystal_size_min 0.04
_refine_diff_density_max 1.061
_refine_diff_density_min -1.216
_refine_diff_density_rms 0.097
_refine_ls_extinction_method none
_refine_ls_goodness_of_fit_ref 1.028
_refine_ls_hydrogen_treatment mixed
_refine_ls_matrix_type full
_refine_ls_number_parameters 880
_refine_ls_number_reflns 15675
_refine_ls_number_restraints 298
_refine_ls_restrained_S_all 1.025
_refine_ls_R_factor_all 0.1358
_refine_ls_R_factor_gt 0.0750
_refine_ls_shift/su_max 0.001
_refine_ls_shift/su_mean 0.000
_refine_ls_structure_factor_coef Fsqd
_refine_ls_weighting_details 'w=1/[\s^2^(Fo^2^)+(0.0838P)^2^+7.5208P] where P=(Fo^2^+2Fc^2^)/3'
_refine_ls_weighting_scheme calc
_refine_ls_wR_factor_gt 0.1742
_refine_ls_wR_factor_ref 0.1977
_reflns_Friedel_coverage 0.000
_reflns_number_gt 9666
_reflns_number_total 15675
_reflns_threshold_expression 'I > 2\s(I)'
_cod_data_source_file c8dt00911b2.cif
_cod_data_source_block E559
_cod_depositor_comments
;
The following automatic conversions were performed:

'_exptl_absorpt_correction_type' value 'Multi-scan' changed to
'multi-scan' according to
/home/data/users/saulius/crontab/automatic-downloads/rss-feeds/RSC/lib/dictionaries/cif_core.dic
dictionary named 'cif_core.dic' version 2.4.2 from 2011-04-26.

'_exptl_crystal_density_meas' value 'Not Measured' was changed to '?'
- the value is perceived as not measured.

Automatic conversion script
Id: cif_fix_values 4973 2017-02-22 13:04:09Z antanas 

 Adding full bibliography for 7046633--7046635.cif.
;
_cod_database_code 7046634
_shelx_space_group_comment
; 
The symmetry employed for this shelxl refinement is uniquely defined 
by the following loop, which should always be used as a source of 
symmetry information in preference to the above space-group names. 
They are only intended as comments. 
;
_shelxl_version_number 2014/6

loop_
_space_group_symop_operation_xyz
'x, y, z'
'-x, -y, -z'

loop_
_atom_site_label
_atom_site_type_symbol
_atom_site_fract_x
_atom_site_fract_y
_atom_site_fract_z
_atom_site_U_iso_or_equiv
_atom_site_adp_type
_atom_site_occupancy
_atom_site_site_symmetry_order
_atom_site_calc_flag
_atom_site_refinement_flags_posn
_atom_site_refinement_flags_adp
_atom_site_refinement_flags_occupancy
_atom_site_disorder_assembly
_atom_site_disorder_group
Ni1 Ni 0.80144(5) 0.16710(4) 0.83870(2) 0.02540(15) Uani 1 1 d . . . . .
Ni2 Ni 0.75684(5) 0.76153(4) 0.64557(3) 0.03210(17) Uani 1 1 d . . . . .
P1 P 1.01251(10) 0.14986(8) 0.85475(4) 0.0255(3) Uani 1 1 d . . . . .
P2 P 0.53735(11) 0.80219(8) 0.64249(5) 0.0314(3) Uani 1 1 d . . . . .
S1 S 0.80873(11) 0.05001(9) 0.91381(5) 0.0333(3) Uani 1 1 d . . . . .
S2 S 0.75068(13) 0.88820(10) 0.57651(6) 0.0452(3) Uani 1 1 d . . . . .
S3 S 0.26400(14) 0.32708(10) 0.65773(6) 0.0471(3) Uani 1 1 d . . . . .
N1 N 0.6070(4) 0.2018(3) 0.81472(16) 0.0364(9) Uani 1 1 d . . . . .
N2 N 0.8046(3) 0.2741(3) 0.77789(14) 0.0271(8) Uani 1 1 d . . . . .
N3 N 0.9590(4) 0.7120(3) 0.65969(18) 0.0393(10) Uani 1 1 d . . . . .
N4 N 0.7525(4) 0.6667(3) 0.71260(17) 0.0337(9) Uani 1 1 d . . . . .
C1 C 0.5667(5) 0.3023(4) 0.7750(2) 0.0455(13) Uani 1 1 d . . . . .
H1A H 0.5098 0.3020 0.7439 0.055 Uiso 1 1 calc R U . . .
H1B H 0.5122 0.3529 0.7956 0.055 Uiso 1 1 calc R U . . .
C2 C 0.6855(4) 0.3294(3) 0.75085(18) 0.0303(10) Uani 1 1 d . . . . .
C3 C 0.6757(4) 0.4067(3) 0.70506(19) 0.0357(11) Uani 1 1 d . . . . .
H3 H 0.5914 0.4430 0.6862 0.043 Uiso 1 1 calc R U . . .
C4 C 0.7900(5) 0.4304(3) 0.6871(2) 0.0371(11) Uani 1 1 d . . . . .
H4 H 0.7855 0.4839 0.6560 0.045 Uiso 1 1 calc R U . . .
C5 C 0.9124(4) 0.3748(3) 0.71527(19) 0.0347(11) Uani 1 1 d . . . . .
H5 H 0.9921 0.3904 0.7037 0.042 Uiso 1 1 calc R U . . .
C6 C 0.9168(4) 0.2973(3) 0.75986(17) 0.0271(9) Uani 1 1 d . . . . .
C7 C 1.0465(4) 0.2304(3) 0.78981(18) 0.0334(11) Uani 1 1 d . . . . .
H7A H 1.0976 0.2709 0.7995 0.040 Uiso 1 1 calc R U . . .
H7B H 1.1024 0.1890 0.7645 0.040 Uiso 1 1 calc R U . . .
C8 C 0.5932(6) 0.1268(5) 0.7840(3) 0.0560(15) Uani 1 1 d . . . . .
H8A H 0.5027 0.1517 0.7657 0.067 Uiso 1 1 calc R U . . .
H8B H 0.6004 0.0643 0.8116 0.067 Uiso 1 1 calc R U . . .
C9 C 0.6995(6) 0.1055(5) 0.7395(3) 0.0652(17) Uani 1 1 d . . . . .
H9A H 0.6889 0.1661 0.7105 0.098 Uiso 1 1 calc R U . . .
H9B H 0.6890 0.0540 0.7220 0.098 Uiso 1 1 calc R U . . .
H9C H 0.7895 0.0826 0.7572 0.098 Uiso 1 1 calc R U . . .
C10 C 0.5073(5) 0.2064(4) 0.8615(2) 0.0439(13) Uani 1 1 d . . . . .
H10A H 0.4151 0.2318 0.8448 0.053 Uiso 1 1 calc R U . . .
H10B H 0.5215 0.1384 0.8840 0.053 Uiso 1 1 calc R U . . .
C11 C 0.5173(6) 0.2706(4) 0.9001(2) 0.0612(17) Uani 1 1 d . . . . .
H11A H 0.6089 0.2468 0.9164 0.092 Uiso 1 1 calc R U . . .
H11B H 0.4524 0.2680 0.9306 0.092 Uiso 1 1 calc R U . . .
H11C H 0.4971 0.3392 0.8788 0.092 Uiso 1 1 calc R U . . .
C12 C 1.1482(4) 0.0279(3) 0.85566(19) 0.0316(10) Uani 1 1 d . . . . .
C13 C 1.0998(5) -0.0190(4) 0.8135(2) 0.0428(12) Uani 1 1 d . . . . .
H13A H 1.1692 -0.0816 0.8104 0.064 Uiso 1 1 calc R U . . .
H13B H 1.0831 0.0265 0.7764 0.064 Uiso 1 1 calc R U . . .
H13C H 1.0162 -0.0318 0.8269 0.064 Uiso 1 1 calc R U . . .
C14 C 1.1677(5) -0.0424(3) 0.91423(19) 0.0387(12) Uani 1 1 d . . . . .
H14A H 1.2326 -0.1071 0.9118 0.058 Uiso 1 1 calc R U . . .
H14B H 1.0811 -0.0503 0.9271 0.058 Uiso 1 1 calc R U . . .
H14C H 1.2020 -0.0145 0.9411 0.058 Uiso 1 1 calc R U . . .
C15 C 1.2844(4) 0.0407(4) 0.8362(2) 0.0386(12) Uani 1 1 d . . . . .
H15A H 1.3151 0.0720 0.8622 0.058 Uiso 1 1 calc R U . . .
H15B H 1.2739 0.0825 0.7981 0.058 Uiso 1 1 calc R U . . .
H15C H 1.3511 -0.0245 0.8360 0.058 Uiso 1 1 calc R U . . .
C16 C 1.0315(4) 0.2095(3) 0.91301(18) 0.0291(10) Uani 1 1 d . . . . .
C17 C 0.9840(5) 0.1611(3) 0.96973(18) 0.0324(10) Uani 1 1 d . . . . .
H17A H 1.0394 0.0911 0.9803 0.049 Uiso 1 1 calc R U . . .
H17B H 0.8893 0.1661 0.9660 0.049 Uiso 1 1 calc R U . . .
H17C H 0.9930 0.1953 0.9990 0.049 Uiso 1 1 calc R U . . .
C18 C 1.1753(5) 0.2095(4) 0.9208(2) 0.0391(12) Uani 1 1 d . . . . .
H18A H 1.1758 0.2483 0.9489 0.059 Uiso 1 1 calc R U . . .
H18B H 1.2071 0.2391 0.8847 0.059 Uiso 1 1 calc R U . . .
H18C H 1.2351 0.1412 0.9338 0.059 Uiso 1 1 calc R U . . .
C19 C 0.9383(5) 0.3187(3) 0.8964(2) 0.0376(11) Uani 1 1 d . . . . .
H19A H 0.9388 0.3524 0.9271 0.056 Uiso 1 1 calc R U . . .
H19B H 0.8462 0.3205 0.8899 0.056 Uiso 1 1 calc R U . . .
H19C H 0.9711 0.3523 0.8619 0.056 Uiso 1 1 calc R U . . .
C20 C 0.7269(5) -0.0351(4) 0.9071(2) 0.0436(12) Uani 1 1 d . . . . .
C21 C 0.7672(9) -0.0985(6) 0.8703(3) 0.100(3) Uani 1 1 d . . . . .
H21 H 0.8370 -0.0935 0.8443 0.120 Uiso 1 1 calc R U . . .
C22 C 0.7054(12) -0.1705(7) 0.8711(4) 0.132(5) Uani 1 1 d . . . . .
H22 H 0.7324 -0.2120 0.8446 0.158 Uiso 1 1 calc R U . . .
C23 C 0.6083(9) -0.1831(6) 0.9085(3) 0.082(2) Uani 1 1 d . . . . .
C24 C 0.5684(6) -0.1206(4) 0.9447(3) 0.0549(15) Uani 1 1 d . . . . .
H24 H 0.4991 -0.1269 0.9707 0.066 Uiso 1 1 calc R U . . .
C25 C 0.6266(5) -0.0477(4) 0.9447(2) 0.0405(12) Uani 1 1 d . . . . .
H25 H 0.5970 -0.0058 0.9709 0.049 Uiso 1 1 calc R U . . .
C26 C 0.5457(11) -0.2633(7) 0.9104(4) 0.119(3) Uani 1 1 d . . . . .
H26A H 0.4848 -0.2646 0.9424 0.179 Uiso 1 1 calc R U . . .
H26B H 0.6170 -0.3278 0.9147 0.179 Uiso 1 1 calc R U . . .
H26C H 0.4947 -0.2496 0.8752 0.179 Uiso 1 1 calc R U . . .
C27 C 0.9926(5) 0.6292(4) 0.7115(2) 0.0460(13) Uani 1 1 d . . . . .
H27A H 1.0417 0.5659 0.7002 0.055 Uiso 1 1 calc R U . . .
H27B H 1.0529 0.6415 0.7369 0.055 Uiso 1 1 calc R U . . .
C28 C 0.8690(5) 0.6203(3) 0.7426(2) 0.0386(12) Uani 1 1 d . . . . .
C29 C 0.8737(5) 0.5652(4) 0.7972(2) 0.0521(15) Uani 1 1 d . . . . .
H29 H 0.9568 0.5343 0.8177 0.062 Uiso 1 1 calc R U . . .
C30 C 0.7544(5) 0.5562(4) 0.8210(3) 0.0561(17) Uani 1 1 d . . . . .
H30 H 0.7541 0.5208 0.8589 0.067 Uiso 1 1 calc R U . . .
C31 C 0.6354(5) 0.5989(4) 0.7894(2) 0.0521(15) Uani 1 1 d . . . . .
H31 H 0.5540 0.5901 0.8048 0.063 Uiso 1 1 calc R U . . .
C32 C 0.6356(4) 0.6541(3) 0.7354(2) 0.0375(12) Uani 1 1 d . . . . .
C33 C 0.5144(5) 0.6993(3) 0.6974(2) 0.0404(12) Uani 1 1 d . . . . .
H33A H 0.4334 0.7246 0.7195 0.048 Uiso 1 1 calc R U . . .
H33B H 0.5010 0.6486 0.6794 0.048 Uiso 1 1 calc R U . . .
C34 C 1.0342(5) 0.6747(4) 0.6106(2) 0.0443(13) Uani 1 1 d . . . . .
H34A H 1.1306 0.6413 0.6215 0.053 Uiso 1 1 calc R U . . .
H34B H 1.0281 0.7318 0.5789 0.053 Uiso 1 1 calc R U . . .
C35 C 0.9809(5) 0.6032(4) 0.5908(2) 0.0521(15) Uani 1 1 d . . . . .
H35A H 0.9930 0.5440 0.6210 0.078 Uiso 1 1 calc R U . . .
H35B H 1.0303 0.5840 0.5574 0.078 Uiso 1 1 calc R U . . .
H35C H 0.8847 0.6350 0.5810 0.078 Uiso 1 1 calc R U . . .
C36 C 1.0060(5) 0.7934(4) 0.6701(3) 0.0498(14) Uani 1 1 d . . . . .
H36A H 0.9961 0.8441 0.6346 0.060 Uiso 1 1 calc R U . . .
H36B H 1.1030 0.7655 0.6808 0.060 Uiso 1 1 calc R U . . .
C37 C 0.9294(6) 0.8424(5) 0.7157(3) 0.0649(17) Uani 1 1 d . . . . .
H37A H 0.8338 0.8733 0.7045 0.097 Uiso 1 1 calc R U . . .
H37B H 0.9661 0.8933 0.7214 0.097 Uiso 1 1 calc R U . . .
H37C H 0.9383 0.7926 0.7510 0.097 Uiso 1 1 calc R U . . .
C38 C 0.4599(5) 0.7918(3) 0.5774(2) 0.0380(11) Uani 1 1 d . . . . .
C39 C 0.5598(6) 0.7017(4) 0.5584(3) 0.0552(15) Uani 1 1 d . . . . .
H39A H 0.5220 0.6902 0.5256 0.083 Uiso 1 1 calc R U . . .
H39B H 0.5762 0.6431 0.5894 0.083 Uiso 1 1 calc R U . . .
H39C H 0.6451 0.7144 0.5482 0.083 Uiso 1 1 calc R U . . .
C40 C 0.4361(6) 0.8847(4) 0.5300(2) 0.0511(14) Uani 1 1 d . . . . .
H40A H 0.4041 0.8733 0.4958 0.077 Uiso 1 1 calc R U . . .
H40B H 0.5208 0.8994 0.5222 0.077 Uiso 1 1 calc R U . . .
H40C H 0.3681 0.9410 0.5416 0.077 Uiso 1 1 calc R U . . .
C41 C 0.3254(5) 0.7714(4) 0.5887(3) 0.0576(16) Uani 1 1 d . . . . .
H41A H 0.2601 0.8265 0.6023 0.086 Uiso 1 1 calc R U . . .
H41B H 0.3395 0.7098 0.6173 0.086 Uiso 1 1 calc R U . . .
H41C H 0.2908 0.7647 0.5536 0.086 Uiso 1 1 calc R U . . .
C42 C 0.4461(5) 0.9144(4) 0.6711(2) 0.0466(14) Uani 1 1 d . . . . .
C43 C 0.4692(7) 1.0073(4) 0.6351(3) 0.0655(19) Uani 1 1 d . . . . .
H43A H 0.4299 1.0209 0.5972 0.098 Uiso 1 1 calc R U . . .
H43B H 0.5663 0.9967 0.6322 0.098 Uiso 1 1 calc R U . . .
H43C H 0.4261 1.0638 0.6527 0.098 Uiso 1 1 calc R U . . .
C44 C 0.2939(5) 0.9312(4) 0.6753(3) 0.0543(15) Uani 1 1 d . . . . .
H44A H 0.2513 0.9856 0.6945 0.081 Uiso 1 1 calc R U . . .
H44B H 0.2788 0.8706 0.6967 0.081 Uiso 1 1 calc R U . . .
H44C H 0.2543 0.9482 0.6372 0.081 Uiso 1 1 calc R U . . .
C45 C 0.5050(6) 0.8946(4) 0.7313(3) 0.0596(16) Uani 1 1 d . . . . .
H45A H 0.6036 0.8755 0.7297 0.089 Uiso 1 1 calc R U . . .
H45B H 0.4793 0.8409 0.7559 0.089 Uiso 1 1 calc R U . . .
H45C H 0.4694 0.9549 0.7463 0.089 Uiso 1 1 calc R U . . .
C46 C 0.8418(6) 0.8672(5) 0.5150(3) 0.0628(17) Uani 1 1 d . . . . .
C47 C 0.8119(8) 0.8168(6) 0.4769(4) 0.085(2) Uani 1 1 d . . . . .
H47 H 0.7455 0.7850 0.4860 0.102 Uiso 1 1 calc R U . . .
C48 C 0.8760(9) 0.8134(7) 0.4280(3) 0.094(3) Uani 1 1 d . . . . .
H48 H 0.8526 0.7770 0.4045 0.113 Uiso 1 1 calc R U . . .
C49 C 0.9657(8) 0.8537(6) 0.4092(3) 0.086(2) Uani 1 1 d . . . . .
C50 C 1.0008(9) 0.9062(7) 0.4454(4) 0.106(3) Uani 1 1 d . . . . .
H50 H 1.0666 0.9379 0.4337 0.127 Uiso 1 1 calc R U . . .
C51 C 0.9391(9) 0.9122(8) 0.4986(4) 0.107(3) Uani 1 1 d . . . . .
H51 H 0.9645 0.9466 0.5227 0.128 Uiso 1 1 calc R U . . .
C52 C 1.0305(9) 0.8565(7) 0.3512(3) 0.129(4) Uani 1 1 d . . . . .
H52A H 1.1093 0.7968 0.3528 0.193 Uiso 1 1 calc R U . . .
H52B H 1.0589 0.9154 0.3404 0.193 Uiso 1 1 calc R U . . .
H52C H 0.9650 0.8590 0.3232 0.193 Uiso 1 1 calc R U . . .
C56 C 0.4100(5) 0.3399(4) 0.6195(2) 0.0373(11) Uani 1 1 d . . . . .
C57 C 0.4172(6) 0.4329(4) 0.5956(2) 0.0446(13) Uani 1 1 d . . . . .
H57 H 0.3436 0.4903 0.5989 0.054 Uiso 1 1 calc R U . . .
C58 C 0.5313(6) 0.4431(4) 0.5670(2) 0.0495(14) Uani 1 1 d . . . . .
H58 H 0.5349 0.5076 0.5509 0.059 Uiso 1 1 calc R U . . .
C59 C 0.6401(6) 0.3611(4) 0.5612(2) 0.0475(13) Uani 1 1 d . . . . .
C61 C 0.5160(5) 0.2567(4) 0.6134(2) 0.0446(12) Uani 1 1 d . . . . .
H61 H 0.5114 0.1924 0.6291 0.053 Uiso 1 1 calc R U . . .
C62 C 0.7651(7) 0.3728(6) 0.5310(3) 0.074(2) Uani 1 1 d . . . . .
H62A H 0.8309 0.3072 0.5310 0.111 Uiso 1 1 calc R U . . .
H62B H 0.7412 0.4093 0.4919 0.111 Uiso 1 1 calc R U . . .
H62C H 0.8045 0.4096 0.5503 0.111 Uiso 1 1 calc R U . . .
C60 C 0.6298(5) 0.2681(4) 0.5841(2) 0.0502(14) Uani 1 1 d . . . . .
H60 H 0.7021 0.2108 0.5797 0.060 Uiso 1 1 calc R U . . .
O1 O 0.2306(4) 0.4068(3) 0.68933(18) 0.0602(11) Uani 1 1 d . . . . .
O2 O 0.1680(11) 0.3589(11) 0.6159(6) 0.272(7) Uani 1 1 d . . . . .
O3 O 0.3067(4) 0.2286(3) 0.69377(19) 0.0629(11) Uani 1 1 d . . . . .
S1X S 0.2665(9) 0.6301(7) 0.8346(4) 0.0804(10) Uani 0.5 1 d . U P A -1
O1X O 0.3378(12) 0.5358(10) 0.8209(5) 0.0818(14) Uani 0.5 1 d . U P A -1
O2X O 0.1921(12) 0.7067(9) 0.7871(5) 0.0879(13) Uani 0.5 1 d . U P A -1
O3X O 0.3391(11) 0.6784(8) 0.8550(4) 0.0850(12) Uani 0.5 1 d . U P A -1
C1X C 0.1506(9) 0.6042(7) 0.8886(4) 0.0807(11) Uani 0.5 1 d G U P A -1
C2X C 0.1710(8) 0.5081(7) 0.9194(4) 0.0811(14) Uani 0.5 1 d G U P A -1
H2XA H 0.2462 0.4551 0.9118 0.097 Uiso 0.5 1 calc R U P A -1
C3X C 0.0815(10) 0.4897(6) 0.9614(4) 0.0809(15) Uani 0.5 1 d G U P A -1
H3XA H 0.0954 0.4240 0.9824 0.097 Uiso 0.5 1 calc R U P A -1
C4X C -0.0286(9) 0.5672(8) 0.9725(4) 0.0812(15) Uani 0.5 1 d G U P A -1
C5X C -0.0490(8) 0.6633(7) 0.9416(4) 0.0809(15) Uani 0.5 1 d G U P A -1
H5XA H -0.1242 0.7163 0.9492 0.097 Uiso 0.5 1 calc R U P A -1
C6X C 0.0406(10) 0.6817(6) 0.8997(4) 0.0817(13) Uani 0.5 1 d G U P A -1
H6XA H 0.0266 0.7474 0.8787 0.098 Uiso 0.5 1 calc R U P A -1
C7X C -0.1267(16) 0.5425(13) 1.0186(6) 0.083(2) Uani 0.5 1 d . U P A -1
H7XA H -0.1990 0.6035 1.0220 0.125 Uiso 0.5 1 calc R U P A -1
H7XB H -0.1656 0.4961 1.0082 0.125 Uiso 0.5 1 calc R U P A -1
H7XC H -0.0776 0.5121 1.0548 0.125 Uiso 0.5 1 calc R U P A -1
S1S S 0.2379(9) 0.6526(7) 0.8274(5) 0.0803(10) Uani 0.5 1 d . U P B -2
O1S O 0.0971(11) 0.6838(8) 0.8341(4) 0.0885(12) Uani 0.5 1 d . U P B -2
O2S O 0.2876(12) 0.5621(10) 0.8032(5) 0.0840(13) Uani 0.5 1 d . U P B -2
O3S O 0.2828(11) 0.7299(8) 0.7950(4) 0.0849(13) Uani 0.5 1 d . U P B -2
C1S C 0.3054(9) 0.6171(7) 0.8925(3) 0.0814(11) Uani 0.5 1 d G U P B -2
C2S C 0.4162(10) 0.5310(7) 0.9041(3) 0.0830(14) Uani 0.5 1 d G U P B -2
H2SA H 0.4518 0.4956 0.8753 0.100 Uiso 0.5 1 calc R U P B -2
C3S C 0.4748(9) 0.4968(7) 0.9580(4) 0.0833(16) Uani 0.5 1 d G U P B -2
H3SA H 0.5506 0.4380 0.9659 0.100 Uiso 0.5 1 calc R U P B -2
C4S C 0.4227(10) 0.5487(8) 1.0001(3) 0.0832(15) Uani 0.5 1 d G U P B -2
C5S C 0.3119(10) 0.6348(7) 0.9885(3) 0.0822(15) Uani 0.5 1 d G U P B -2
H5SA H 0.2762 0.6702 1.0173 0.099 Uiso 0.5 1 calc R U P B -2
C6S C 0.2532(8) 0.6690(6) 0.9347(4) 0.0814(14) Uani 0.5 1 d G U P B -2
H6SA H 0.1775 0.7278 0.9267 0.098 Uiso 0.5 1 calc R U P B -2
C7S C 0.4686(18) 0.5155(13) 1.0586(6) 0.091(2) Uani 0.5 1 d . U P B -2
H7SA H 0.4167 0.5645 1.0801 0.136 Uiso 0.5 1 calc R U P B -2
H7SB H 0.4556 0.4516 1.0745 0.136 Uiso 0.5 1 calc R U P B -2
H7SC H 0.5646 0.5081 1.0607 0.136 Uiso 0.5 1 calc R U P B -2
O1W O 0.3521(3) 0.5497(3) 0.69614(16) 0.0423(8) Uani 1 1 d D . . C -2
H1W H 0.315(5) 0.510(3) 0.690(2) 0.051 Uiso 1 1 d D U . D -2
H2W H 0.330(6) 0.565(4) 0.7270(13) 0.051 Uiso 1 1 d D U . E -2
O2W O 0.2008(4) 0.3983(3) 0.80596(18) 0.0533(10) Uani 1 1 d D . . F -2
H21W H 0.218(6) 0.388(5) 0.7730(13) 0.064 Uiso 1 1 d D U . G -2
H22W H 0.238(6) 0.435(4) 0.816(3) 0.064 Uiso 1 1 d D U . H -2

loop_
_atom_site_aniso_label
_atom_site_aniso_U_11
_atom_site_aniso_U_22
_atom_site_aniso_U_33
_atom_site_aniso_U_23
_atom_site_aniso_U_13
_atom_site_aniso_U_12
Ni1 0.0153(3) 0.0324(3) 0.0258(3) 0.0038(2) 0.0028(2) -0.0111(2)
Ni2 0.0198(3) 0.0251(3) 0.0468(4) 0.0022(2) 0.0134(2) -0.0096(2)
P1 0.0157(5) 0.0308(6) 0.0244(5) 0.0064(4) 0.0023(4) -0.0086(4)
P2 0.0208(5) 0.0240(5) 0.0472(7) -0.0024(5) 0.0141(5) -0.0097(4)
S1 0.0272(6) 0.0381(6) 0.0332(6) 0.0056(5) 0.0039(5) -0.0180(5)
S2 0.0374(7) 0.0432(7) 0.0516(8) 0.0067(6) 0.0141(6) -0.0216(6)
S3 0.0378(7) 0.0468(8) 0.0582(9) -0.0141(7) 0.0045(6) -0.0145(6)
N1 0.0201(18) 0.047(2) 0.039(2) 0.0028(18) 0.0040(16) -0.0161(17)
N2 0.0159(17) 0.0337(19) 0.0281(19) 0.0001(15) 0.0006(14) -0.0079(15)
N3 0.0216(19) 0.033(2) 0.055(3) 0.0068(18) 0.0108(18) -0.0098(16)
N4 0.0255(19) 0.0239(18) 0.049(2) -0.0016(17) 0.0159(17) -0.0106(15)
C1 0.022(2) 0.060(3) 0.042(3) 0.018(2) -0.004(2) -0.015(2)
C2 0.019(2) 0.037(2) 0.031(2) 0.0001(19) -0.0005(18) -0.0079(18)
C3 0.024(2) 0.040(3) 0.034(2) 0.006(2) -0.0059(19) -0.005(2)
C4 0.031(2) 0.034(2) 0.034(3) 0.009(2) 0.001(2) -0.006(2)
C5 0.024(2) 0.039(3) 0.034(2) 0.009(2) 0.0034(19) -0.013(2)
C6 0.0161(19) 0.034(2) 0.027(2) 0.0004(18) 0.0030(17) -0.0076(17)
C7 0.019(2) 0.043(3) 0.031(2) 0.010(2) 0.0041(18) -0.0128(19)
C8 0.045(3) 0.073(4) 0.063(4) -0.016(3) -0.009(3) -0.034(3)
C9 0.060(4) 0.093(5) 0.056(4) -0.036(4) 0.000(3) -0.030(4)
C10 0.021(2) 0.051(3) 0.050(3) 0.008(2) 0.010(2) -0.012(2)
C11 0.052(4) 0.054(3) 0.056(4) 0.000(3) 0.021(3) 0.001(3)
C12 0.020(2) 0.033(2) 0.033(2) 0.0033(19) 0.0036(18) -0.0045(18)
C13 0.033(3) 0.049(3) 0.042(3) -0.010(2) 0.012(2) -0.008(2)
C14 0.032(2) 0.034(2) 0.036(3) 0.007(2) 0.008(2) -0.003(2)
C15 0.021(2) 0.047(3) 0.037(3) 0.004(2) 0.0064(19) -0.007(2)
C16 0.024(2) 0.030(2) 0.029(2) 0.0068(18) -0.0041(18) -0.0108(18)
C17 0.031(2) 0.037(2) 0.028(2) 0.0007(19) 0.0012(19) -0.015(2)
C18 0.030(2) 0.049(3) 0.039(3) 0.005(2) -0.006(2) -0.021(2)
C19 0.034(3) 0.030(2) 0.045(3) 0.000(2) -0.001(2) -0.011(2)
C20 0.044(3) 0.046(3) 0.045(3) -0.002(2) 0.007(2) -0.026(2)
C21 0.143(8) 0.108(6) 0.106(6) -0.066(5) 0.083(6) -0.099(6)
C22 0.218(12) 0.123(7) 0.133(8) -0.084(6) 0.107(8) -0.136(8)
C23 0.113(6) 0.081(5) 0.082(5) -0.025(4) 0.028(5) -0.071(5)
C24 0.044(3) 0.062(4) 0.057(4) 0.012(3) -0.001(3) -0.031(3)
C25 0.032(3) 0.048(3) 0.040(3) 0.006(2) -0.001(2) -0.021(2)
C26 0.147(9) 0.105(7) 0.147(9) -0.029(6) 0.026(7) -0.099(7)
C27 0.022(2) 0.044(3) 0.058(3) 0.008(2) 0.011(2) -0.008(2)
C28 0.025(2) 0.028(2) 0.055(3) 0.001(2) 0.012(2) -0.0055(19)
C29 0.032(3) 0.044(3) 0.059(3) 0.010(3) 0.014(2) 0.000(2)
C30 0.037(3) 0.039(3) 0.066(4) 0.015(3) 0.021(3) 0.003(2)
C31 0.033(3) 0.037(3) 0.070(4) 0.011(3) 0.025(3) -0.008(2)
C32 0.024(2) 0.024(2) 0.057(3) 0.000(2) 0.017(2) -0.0070(18)
C33 0.029(2) 0.034(2) 0.055(3) 0.000(2) 0.018(2) -0.015(2)
C34 0.023(2) 0.041(3) 0.056(3) 0.005(2) 0.017(2) -0.005(2)
C35 0.036(3) 0.044(3) 0.064(4) -0.004(3) 0.021(3) -0.005(2)
C36 0.028(3) 0.050(3) 0.071(4) -0.001(3) 0.008(3) -0.022(2)
C37 0.049(4) 0.055(4) 0.096(5) -0.019(3) 0.004(3) -0.023(3)
C38 0.030(2) 0.030(2) 0.053(3) -0.001(2) 0.007(2) -0.015(2)
C39 0.048(3) 0.037(3) 0.082(4) -0.020(3) -0.004(3) -0.010(2)
C40 0.052(3) 0.042(3) 0.056(3) 0.007(3) 0.003(3) -0.022(3)
C41 0.034(3) 0.063(4) 0.074(4) 0.008(3) -0.004(3) -0.027(3)
C42 0.034(3) 0.038(3) 0.064(4) -0.013(3) 0.028(3) -0.009(2)
C43 0.068(4) 0.026(3) 0.101(5) -0.022(3) 0.041(4) -0.014(3)
C44 0.031(3) 0.043(3) 0.077(4) -0.008(3) 0.024(3) -0.003(2)
C45 0.053(4) 0.058(4) 0.064(4) -0.025(3) 0.019(3) -0.009(3)
C46 0.045(3) 0.066(4) 0.063(4) 0.009(3) 0.006(3) -0.015(3)
C47 0.072(5) 0.092(6) 0.099(6) -0.039(5) 0.008(4) -0.024(4)
C48 0.073(5) 0.132(8) 0.078(6) -0.050(5) 0.017(4) -0.018(5)
C49 0.062(5) 0.092(6) 0.070(5) -0.006(4) -0.003(4) 0.013(4)
C50 0.087(6) 0.138(8) 0.093(6) -0.002(6) 0.041(5) -0.057(6)
C51 0.101(7) 0.158(9) 0.082(6) -0.018(6) 0.043(5) -0.082(6)
C52 0.097(7) 0.149(8) 0.062(5) 0.001(5) 0.017(5) 0.046(6)
C56 0.034(3) 0.039(3) 0.041(3) -0.011(2) -0.001(2) -0.012(2)
C57 0.051(3) 0.041(3) 0.040(3) -0.008(2) 0.007(2) -0.013(2)
C58 0.062(4) 0.047(3) 0.039(3) -0.004(2) 0.003(3) -0.021(3)
C59 0.049(3) 0.059(3) 0.036(3) -0.005(2) 0.003(2) -0.022(3)
C61 0.043(3) 0.040(3) 0.048(3) -0.006(2) 0.001(2) -0.012(2)
C62 0.068(4) 0.094(5) 0.062(4) -0.004(4) 0.016(3) -0.037(4)
C60 0.039(3) 0.056(3) 0.047(3) -0.012(3) 0.004(2) -0.004(3)
O1 0.056(3) 0.055(2) 0.079(3) -0.028(2) 0.027(2) -0.026(2)
O2 0.137(9) 0.322(16) 0.331(16) -0.013(13) -0.069(10) -0.068(10)
O3 0.056(3) 0.043(2) 0.087(3) -0.011(2) 0.027(2) -0.0194(19)
S1X 0.086(2) 0.112(3) 0.0751(18) -0.0442(18) 0.0332(17) -0.0643(19)
O1X 0.087(3) 0.113(3) 0.076(2) -0.044(2) 0.030(2) -0.062(2)
O2X 0.092(3) 0.116(3) 0.080(2) -0.038(2) 0.030(2) -0.060(2)
O3X 0.089(3) 0.116(3) 0.079(2) -0.042(2) 0.032(2) -0.063(2)
C1X 0.086(2) 0.113(3) 0.0754(19) -0.0447(19) 0.0322(18) -0.064(2)
C2X 0.086(3) 0.112(3) 0.077(3) -0.046(2) 0.034(2) -0.063(2)
C3X 0.086(3) 0.113(3) 0.077(3) -0.048(3) 0.034(2) -0.064(3)
C4X 0.085(3) 0.115(3) 0.078(3) -0.051(3) 0.033(2) -0.063(3)
C5X 0.085(3) 0.115(3) 0.076(3) -0.050(3) 0.031(2) -0.061(3)
C6X 0.086(3) 0.115(3) 0.076(2) -0.047(2) 0.031(2) -0.061(2)
C7X 0.087(4) 0.117(4) 0.080(4) -0.052(3) 0.034(3) -0.063(3)
S1S 0.087(2) 0.113(3) 0.0735(18) -0.0432(18) 0.0325(17) -0.0655(19)
O1S 0.091(3) 0.119(3) 0.080(2) -0.040(2) 0.030(2) -0.059(2)
O2S 0.091(3) 0.114(3) 0.077(2) -0.043(2) 0.031(2) -0.063(2)
O3S 0.089(3) 0.115(3) 0.078(2) -0.039(2) 0.032(2) -0.061(2)
C1S 0.087(2) 0.112(3) 0.0758(19) -0.0423(19) 0.0321(18) -0.064(2)
C2S 0.089(3) 0.110(3) 0.079(2) -0.040(2) 0.032(2) -0.062(2)
C3S 0.089(3) 0.109(3) 0.080(3) -0.037(3) 0.031(2) -0.063(3)
C4S 0.090(3) 0.109(3) 0.079(3) -0.038(3) 0.028(3) -0.064(3)
C5S 0.090(3) 0.110(3) 0.077(3) -0.040(3) 0.029(3) -0.063(3)
C6S 0.088(3) 0.111(3) 0.076(2) -0.041(2) 0.030(2) -0.063(2)
C7S 0.098(4) 0.113(4) 0.083(3) -0.033(4) 0.027(3) -0.059(4)
O1W 0.0321(19) 0.044(2) 0.053(2) -0.0072(18) 0.0090(17) -0.0193(16)
O2W 0.043(2) 0.050(2) 0.063(3) 0.003(2) 0.013(2) -0.0224(18)

loop_
_atom_type_symbol
_atom_type_description
_atom_type_scat_dispersion_real
_atom_type_scat_dispersion_imag
_atom_type_scat_source
C C 0.0033 0.0016 'International Tables Vol C Tables 4.2.6.8 and 6.1.1.4'
H H 0.0000 0.0000 'International Tables Vol C Tables 4.2.6.8 and 6.1.1.4'
N N 0.0061 0.0033 'International Tables Vol C Tables 4.2.6.8 and 6.1.1.4'
S S 0.1246 0.1234 'International Tables Vol C Tables 4.2.6.8 and 6.1.1.4'
Ni Ni 0.3393 1.1124 'International Tables Vol C Tables 4.2.6.8 and 6.1.1.4'
O O 0.0106 0.0060 'International Tables Vol C Tables 4.2.6.8 and 6.1.1.4'
P P 0.1023 0.0942 'International Tables Vol C Tables 4.2.6.8 and 6.1.1.4'

loop_
_geom_angle_atom_site_label_1
_geom_angle_atom_site_label_2
_geom_angle_atom_site_label_3
_geom_angle
N2 Ni1 N1 84.95(14)
N2 Ni1 P1 86.17(11)
N1 Ni1 P1 171.08(11)
N2 Ni1 S1 174.17(12)
N1 Ni1 S1 99.18(11)
P1 Ni1 S1 89.62(4)
N4 Ni2 N3 85.06(15)
N4 Ni2 P2 86.79(12)
N3 Ni2 P2 171.74(11)
N4 Ni2 S2 170.99(12)
N3 Ni2 S2 96.90(11)
P2 Ni2 S2 90.95(5)
C7 P1 C16 104.8(2)
C7 P1 C12 103.0(2)
C16 P1 C12 113.4(2)
C7 P1 Ni1 100.16(14)
C16 P1 Ni1 112.45(14)
C12 P1 Ni1 120.27(16)
C33 P2 C42 103.3(2)
C33 P2 C38 103.8(2)
C42 P2 C38 115.5(2)
C33 P2 Ni2 99.80(15)
C42 P2 Ni2 114.32(18)
C38 P2 Ni2 116.98(16)
C20 S1 Ni1 115.89(18)
C46 S2 Ni2 119.2(2)
O2 S3 O3 124.7(6)
O2 S3 O1 105.3(7)
O3 S3 O1 113.3(3)
O2 S3 C56 102.2(6)
O3 S3 C56 105.9(2)
O1 S3 C56 102.9(2)
C10 N1 C8 106.7(4)
C10 N1 C1 107.7(4)
C8 N1 C1 108.8(4)
C10 N1 Ni1 115.7(3)
C8 N1 Ni1 109.8(3)
C1 N1 Ni1 107.9(3)
C6 N2 C2 118.5(4)
C6 N2 Ni1 124.6(3)
C2 N2 Ni1 116.9(3)
C34 N3 C36 108.3(4)
C34 N3 C27 109.1(4)
C36 N3 C27 108.2(4)
C34 N3 Ni2 111.6(3)
C36 N3 Ni2 110.6(3)
C27 N3 Ni2 108.9(3)
C28 N4 C32 119.1(4)
C28 N4 Ni2 117.0(3)
C32 N4 Ni2 123.3(3)
C2 C1 N1 112.1(4)
C2 C1 H1A 109.2
N1 C1 H1A 109.2
C2 C1 H1B 109.2
N1 C1 H1B 109.2
H1A C1 H1B 107.9
N2 C2 C3 122.2(4)
N2 C2 C1 115.1(4)
C3 C2 C1 122.7(4)
C4 C3 C2 119.0(4)
C4 C3 H3 120.5
C2 C3 H3 120.5
C3 C4 C5 119.0(4)
C3 C4 H4 120.5
C5 C4 H4 120.5
C6 C5 C4 119.5(4)
C6 C5 H5 120.2
C4 C5 H5 120.2
N2 C6 C5 121.7(4)
N2 C6 C7 115.9(4)
C5 C6 C7 122.3(4)
C6 C7 P1 110.6(3)
C6 C7 H7A 109.5
P1 C7 H7A 109.5
C6 C7 H7B 109.5
P1 C7 H7B 109.5
H7A C7 H7B 108.1
N1 C8 C9 112.6(5)
N1 C8 H8A 109.1
C9 C8 H8A 109.1
N1 C8 H8B 109.1
C9 C8 H8B 109.1
H8A C8 H8B 107.8
C8 C9 H9A 109.5
C8 C9 H9B 109.5
H9A C9 H9B 109.5
C8 C9 H9C 109.5
H9A C9 H9C 109.5
H9B C9 H9C 109.5
C11 C10 N1 113.7(4)
C11 C10 H10A 108.8
N1 C10 H10A 108.8
C11 C10 H10B 108.8
N1 C10 H10B 108.8
H10A C10 H10B 107.7
C10 C11 H11A 109.5
C10 C11 H11B 109.5
H11A C11 H11B 109.5
C10 C11 H11C 109.5
H11A C11 H11C 109.5
H11B C11 H11C 109.5
C15 C12 C14 109.0(4)
C15 C12 C13 108.8(4)
C14 C12 C13 108.7(4)
C15 C12 P1 112.3(3)
C14 C12 P1 112.4(3)
C13 C12 P1 105.5(3)
C12 C13 H13A 109.5
C12 C13 H13B 109.5
H13A C13 H13B 109.5
C12 C13 H13C 109.5
H13A C13 H13C 109.5
H13B C13 H13C 109.5
C12 C14 H14A 109.5
C12 C14 H14B 109.5
H14A C14 H14B 109.5
C12 C14 H14C 109.5
H14A C14 H14C 109.5
H14B C14 H14C 109.5
C12 C15 H15A 109.5
C12 C15 H15B 109.5
H15A C15 H15B 109.5
C12 C15 H15C 109.5
H15A C15 H15C 109.5
H15B C15 H15C 109.5
C18 C16 C17 108.9(4)
C18 C16 C19 108.0(4)
C17 C16 C19 108.2(4)
C18 C16 P1 113.9(3)
C17 C16 P1 111.7(3)
C19 C16 P1 105.9(3)
C16 C17 H17A 109.5
C16 C17 H17B 109.5
H17A C17 H17B 109.5
C16 C17 H17C 109.5
H17A C17 H17C 109.5
H17B C17 H17C 109.5
C16 C18 H18A 109.5
C16 C18 H18B 109.5
H18A C18 H18B 109.5
C16 C18 H18C 109.5
H18A C18 H18C 109.5
H18B C18 H18C 109.5
C16 C19 H19A 109.5
C16 C19 H19B 109.5
H19A C19 H19B 109.5
C16 C19 H19C 109.5
H19A C19 H19C 109.5
H19B C19 H19C 109.5
C21 C20 C25 117.2(5)
C21 C20 S1 123.5(4)
C25 C20 S1 119.0(4)
C20 C21 C22 120.1(6)
C20 C21 H21 119.9
C22 C21 H21 119.9
C23 C22 C21 122.4(7)
C23 C22 H22 118.8
C21 C22 H22 118.8
C22 C23 C24 117.5(6)
C22 C23 C26 121.9(7)
C24 C23 C26 120.6(7)
C23 C24 C25 121.7(6)
C23 C24 H24 119.2
C25 C24 H24 119.2
C20 C25 C24 121.1(5)
C20 C25 H25 119.4
C24 C25 H25 119.4
C23 C26 H26A 109.5
C23 C26 H26B 109.5
H26A C26 H26B 109.5
C23 C26 H26C 109.5
H26A C26 H26C 109.5
H26B C26 H26C 109.5
C28 C27 N3 111.9(4)
C28 C27 H27A 109.2
N3 C27 H27A 109.2
C28 C27 H27B 109.2
N3 C27 H27B 109.2
H27A C27 H27B 107.9
N4 C28 C29 122.3(4)
N4 C28 C27 114.9(4)
C29 C28 C27 122.8(4)
C28 C29 C30 118.4(5)
C28 C29 H29 120.8
C30 C29 H29 120.8
C29 C30 C31 119.6(5)
C29 C30 H30 120.2
C31 C30 H30 120.2
C32 C31 C30 119.8(5)
C32 C31 H31 120.1
C30 C31 H31 120.1
N4 C32 C31 120.6(5)
N4 C32 C33 115.6(4)
C31 C32 C33 123.7(4)
C32 C33 P2 109.5(3)
C32 C33 H33A 109.8
P2 C33 H33A 109.8
C32 C33 H33B 109.8
P2 C33 H33B 109.8
H33A C33 H33B 108.2
N3 C34 C35 112.9(4)
N3 C34 H34A 109.0
C35 C34 H34A 109.0
N3 C34 H34B 109.0
C35 C34 H34B 109.0
H34A C34 H34B 107.8
C34 C35 H35A 109.5
C34 C35 H35B 109.5
H35A C35 H35B 109.5
C34 C35 H35C 109.5
H35A C35 H35C 109.5
H35B C35 H35C 109.5
N3 C36 C37 113.2(4)
N3 C36 H36A 108.9
C37 C36 H36A 108.9
N3 C36 H36B 108.9
C37 C36 H36B 108.9
H36A C36 H36B 107.8
C36 C37 H37A 109.5
C36 C37 H37B 109.5
H37A C37 H37B 109.5
C36 C37 H37C 109.5
H37A C37 H37C 109.5
H37B C37 H37C 109.5
C40 C38 C39 110.1(4)
C40 C38 C41 108.1(4)
C39 C38 C41 107.3(4)
C40 C38 P2 112.5(4)
C39 C38 P2 105.8(4)
C41 C38 P2 112.9(4)
C38 C39 H39A 109.5
C38 C39 H39B 109.5
H39A C39 H39B 109.5
C38 C39 H39C 109.5
H39A C39 H39C 109.5
H39B C39 H39C 109.5
C38 C40 H40A 109.5
C38 C40 H40B 109.5
H40A C40 H40B 109.5
C38 C40 H40C 109.5
H40A C40 H40C 109.5
H40B C40 H40C 109.5
C38 C41 H41A 109.5
C38 C41 H41B 109.5
H41A C41 H41B 109.5
C38 C41 H41C 109.5
H41A C41 H41C 109.5
H41B C41 H41C 109.5
C43 C42 C44 109.3(4)
C43 C42 C45 109.4(5)
C44 C42 C45 108.7(4)
C43 C42 P2 111.3(3)
C44 C42 P2 111.9(4)
C45 C42 P2 106.2(4)
C42 C43 H43A 109.5
C42 C43 H43B 109.5
H43A C43 H43B 109.5
C42 C43 H43C 109.5
H43A C43 H43C 109.5
H43B C43 H43C 109.5
C42 C44 H44A 109.5
C42 C44 H44B 109.5
H44A C44 H44B 109.5
C42 C44 H44C 109.5
H44A C44 H44C 109.5
H44B C44 H44C 109.5
C42 C45 H45A 109.5
C42 C45 H45B 109.5
H45A C45 H45B 109.5
C42 C45 H45C 109.5
H45A C45 H45C 109.5
H45B C45 H45C 109.5
C51 C46 C47 116.4(7)
C51 C46 S2 118.9(6)
C47 C46 S2 124.2(5)
C48 C47 C46 120.6(8)
C48 C47 H47 119.7
C46 C47 H47 119.7
C49 C48 C47 127.1(9)
C49 C48 H48 116.4
C47 C48 H48 116.4
C48 C49 C50 115.5(8)
C48 C49 C52 126.8(10)
C50 C49 C52 117.6(9)
C49 C50 C51 121.1(8)
C49 C50 H50 119.5
C51 C50 H50 119.5
C46 C51 C50 119.3(9)
C46 C51 H51 120.3
C50 C51 H51 120.3
C49 C52 H52A 109.5
C49 C52 H52B 109.5
H52A C52 H52B 109.5
C49 C52 H52C 109.5
H52A C52 H52C 109.5
H52B C52 H52C 109.5
C57 C56 C61 119.5(5)
C57 C56 S3 120.3(4)
C61 C56 S3 120.2(4)
C56 C57 C58 120.4(5)
C56 C57 H57 119.8
C58 C57 H57 119.8
C59 C58 C57 121.3(5)
C59 C58 H58 119.3
C57 C58 H58 119.3
C58 C59 C60 117.6(5)
C58 C59 C62 121.0(5)
C60 C59 C62 121.4(5)
C56 C61 C60 119.4(5)
C56 C61 H61 120.3
C60 C61 H61 120.3
C59 C62 H62A 109.5
C59 C62 H62B 109.5
H62A C62 H62B 109.5
C59 C62 H62C 109.5
H62A C62 H62C 109.5
H62B C62 H62C 109.5
C59 C60 C61 121.7(5)
C59 C60 H60 119.2
C61 C60 H60 119.2
O3X S1X O1X 118.4(8)
O3X S1X O2X 101.6(9)
O1X S1X O2X 114.6(9)
O3X S1X C1X 107.4(8)
O1X S1X C1X 104.7(7)
O2X S1X C1X 109.8(7)
C2X C1X C6X 120.0
C2X C1X S1X 120.8(6)
C6X C1X S1X 119.2(6)
C1X C2X C3X 120.0
C1X C2X H2XA 120.0
C3X C2X H2XA 120.0
C4X C3X C2X 120.0
C4X C3X H3XA 120.0
C2X C3X H3XA 120.0
C3X C4X C5X 120.0
C3X C4X C7X 118.0(8)
C5X C4X C7X 122.0(8)
C4X C5X C6X 120.0
C4X C5X H5XA 120.0
C6X C5X H5XA 120.0
C5X C6X C1X 120.0
C5X C6X H6XA 120.0
C1X C6X H6XA 120.0
C4X C7X H7XA 109.5
C4X C7X H7XB 109.5
H7XA C7X H7XB 109.5
C4X C7X H7XC 109.5
H7XA C7X H7XC 109.5
H7XB C7X H7XC 109.5
O1S S1S O3S 112.1(9)
O1S S1S O2S 112.5(9)
O3S S1S O2S 110.7(9)
O1S S1S C1S 106.1(8)
O3S S1S C1S 110.1(9)
O2S S1S C1S 105.0(7)
C2S C1S C6S 120.0
C2S C1S S1S 117.5(7)
C6S C1S S1S 122.5(7)
C1S C2S C3S 120.0
C1S C2S H2SA 120.0
C3S C2S H2SA 120.0
C4S C3S C2S 120.0
C4S C3S H3SA 120.0
C2S C3S H3SA 120.0
C3S C4S C5S 120.0
C3S C4S C7S 124.5(10)
C5S C4S C7S 115.3(10)
C6S C5S C4S 120.0
C6S C5S H5SA 120.0
C4S C5S H5SA 120.0
C5S C6S C1S 120.0
C5S C6S H6SA 120.0
C1S C6S H6SA 120.0
C4S C7S H7SA 109.5
C4S C7S H7SB 109.5
H7SA C7S H7SB 109.5
C4S C7S H7SC 109.5
H7SA C7S H7SC 109.5
H7SB C7S H7SC 109.5
H1W O1W H2W 111(6)
H21W O2W H22W 117(7)

loop_
_geom_bond_atom_site_label_1
_geom_bond_atom_site_label_2
_geom_bond_distance
Ni1 N2 1.906(3)
Ni1 N1 2.019(4)
Ni1 P1 2.1923(12)
Ni1 S1 2.1926(12)
Ni2 N4 1.899(4)
Ni2 N3 2.025(4)
Ni2 P2 2.1825(12)
Ni2 S2 2.1914(13)
P1 C7 1.841(4)
P1 C16 1.868(5)
P1 C12 1.877(4)
P2 C33 1.847(4)
P2 C42 1.869(5)
P2 C38 1.873(5)
S1 C20 1.768(5)
S2 C46 1.757(7)
S3 O2 1.363(11)
S3 O3 1.449(4)
S3 O1 1.473(4)
S3 C56 1.788(5)
N1 C10 1.499(6)
N1 C8 1.504(7)
N1 C1 1.508(6)
N2 C6 1.354(5)
N2 C2 1.355(5)
N3 C34 1.498(6)
N3 C36 1.503(7)
N3 C27 1.504(6)
N4 C28 1.349(6)
N4 C32 1.369(5)
C1 C2 1.482(6)
C1 H1A 0.9900
C1 H1B 0.9900
C2 C3 1.379(6)
C3 C4 1.378(6)
C3 H3 0.9500
C4 C5 1.393(6)
C4 H4 0.9500
C5 C6 1.373(6)
C5 H5 0.9500
C6 C7 1.502(6)
C7 H7A 0.9900
C7 H7B 0.9900
C8 C9 1.515(8)
C8 H8A 0.9900
C8 H8B 0.9900
C9 H9A 0.9800
C9 H9B 0.9800
C9 H9C 0.9800
C10 C11 1.496(8)
C10 H10A 0.9900
C10 H10B 0.9900
C11 H11A 0.9800
C11 H11B 0.9800
C11 H11C 0.9800
C12 C15 1.537(6)
C12 C14 1.538(6)
C12 C13 1.542(7)
C13 H13A 0.9800
C13 H13B 0.9800
C13 H13C 0.9800
C14 H14A 0.9800
C14 H14B 0.9800
C14 H14C 0.9800
C15 H15A 0.9800
C15 H15B 0.9800
C15 H15C 0.9800
C16 C18 1.532(6)
C16 C17 1.539(6)
C16 C19 1.549(6)
C17 H17A 0.9800
C17 H17B 0.9800
C17 H17C 0.9800
C18 H18A 0.9800
C18 H18B 0.9800
C18 H18C 0.9800
C19 H19A 0.9800
C19 H19B 0.9800
C19 H19C 0.9800
C20 C21 1.380(9)
C20 C25 1.387(7)
C21 C22 1.403(10)
C21 H21 0.9500
C22 C23 1.357(10)
C22 H22 0.9500
C23 C24 1.359(9)
C23 C26 1.513(9)
C24 C25 1.393(7)
C24 H24 0.9500
C25 H25 0.9500
C26 H26A 0.9800
C26 H26B 0.9800
C26 H26C 0.9800
C27 C28 1.493(6)
C27 H27A 0.9900
C27 H27B 0.9900
C28 C29 1.384(7)
C29 C30 1.384(7)
C29 H29 0.9500
C30 C31 1.386(8)
C30 H30 0.9500
C31 C32 1.378(7)
C31 H31 0.9500
C32 C33 1.488(7)
C33 H33A 0.9900
C33 H33B 0.9900
C34 C35 1.509(8)
C34 H34A 0.9900
C34 H34B 0.9900
C35 H35A 0.9800
C35 H35B 0.9800
C35 H35C 0.9800
C36 C37 1.504(8)
C36 H36A 0.9900
C36 H36B 0.9900
C37 H37A 0.9800
C37 H37B 0.9800
C37 H37C 0.9800
C38 C40 1.533(6)
C38 C39 1.534(7)
C38 C41 1.535(7)
C39 H39A 0.9800
C39 H39B 0.9800
C39 H39C 0.9800
C40 H40A 0.9800
C40 H40B 0.9800
C40 H40C 0.9800
C41 H41A 0.9800
C41 H41B 0.9800
C41 H41C 0.9800
C42 C43 1.528(7)
C42 C44 1.535(7)
C42 C45 1.546(8)
C43 H43A 0.9800
C43 H43B 0.9800
C43 H43C 0.9800
C44 H44A 0.9800
C44 H44B 0.9800
C44 H44C 0.9800
C45 H45A 0.9800
C45 H45B 0.9800
C45 H45C 0.9800
C46 C51 1.385(10)
C46 C47 1.409(10)
C47 C48 1.334(10)
C47 H47 0.9500
C48 C49 1.281(12)
C48 H48 0.9500
C49 C50 1.420(12)
C49 C52 1.527(11)
C50 C51 1.421(11)
C50 H50 0.9500
C51 H51 0.9500
C52 H52A 0.9800
C52 H52B 0.9800
C52 H52C 0.9800
C56 C57 1.381(7)
C56 C61 1.382(7)
C57 C58 1.385(8)
C57 H57 0.9500
C58 C59 1.384(8)
C58 H58 0.9500
C59 C60 1.388(8)
C59 C62 1.508(8)
C61 C60 1.395(7)
C61 H61 0.9500
C62 H62A 0.9800
C62 H62B 0.9800
C62 H62C 0.9800
C60 H60 0.9500
S1X O3X 1.370(15)
S1X O1X 1.439(14)
S1X O2X 1.465(16)
S1X C1X 1.802(13)
C1X C2X 1.3900
C1X C6X 1.3900
C2X C3X 1.3900
C2X H2XA 0.9500
C3X C4X 1.3900
C3X H3XA 0.9500
C4X C5X 1.3900
C4X C7X 1.543(14)
C5X C6X 1.3900
C5X H5XA 0.9500
C6X H6XA 0.9500
C7X H7XA 0.9800
C7X H7XB 0.9800
C7X H7XC 0.9800
S1S O1S 1.408(14)
S1S O3S 1.427(14)
S1S O2S 1.492(14)
S1S C1S 1.668(13)
C1S C2S 1.3900
C1S C6S 1.3900
C2S C3S 1.3900
C2S H2SA 0.9500
C3S C4S 1.3900
C3S H3SA 0.9500
C4S C5S 1.3900
C4S C7S 1.448(17)
C5S C6S 1.3900
C5S H5SA 0.9500
C6S H6SA 0.9500
C7S H7SA 0.9800
C7S H7SB 0.9800
C7S H7SC 0.9800
O1W H1W 0.836(19)
O1W H2W 0.829(19)
O2W H21W 0.84(2)
O2W H22W 0.84(2)

loop_
_geom_hbond_atom_site_label_D
_geom_hbond_atom_site_label_H
_geom_hbond_atom_site_label_A
_geom_hbond_distance_DH
_geom_hbond_distance_HA
_geom_hbond_distance_DA
_geom_hbond_angle_DHA
O1W H1W O1 0.836(19) 1.99(2) 2.820(5) 171(5)
O2W H21W O1 0.84(2) 1.99(3) 2.810(6) 163(6)
